data_7052888
loop_
_publ_author_name
'Xiong, Jun'
'Niu, Yujuan'
'Xu, Haisheng'
'Cao, Guolei'
'Liu, Bin'
'Hu, Huaiming'
'Xue, Ganglin'

_publ_section_title
;
 Charge-transfer salts based on Lindqvist and Keggin polyoxoanion
 acceptors and ferrocenyl cationic donors
;
_journal_issue 5
_journal_name_full 'New Journal of Chemistry'
_journal_page_first 1224
_journal_paper_doi 10.1039/c2nj20911j
_journal_volume 36
_journal_year 2012
_chemical_formula_sum 'C58 H52 Fe2 Mo6 O19 P2'
_chemical_formula_weight 1802.28
_chemical_name_systematic
;

?

;
_space_group_IT_number 2
_symmetry_cell_setting triclinic
_symmetry_space_group_name_Hall '-P 1'
_symmetry_space_group_name_H-M 'P -1'
_atom_sites_solution_hydrogens geom
_atom_sites_solution_primary direct
_atom_sites_solution_secondary difmap
_audit_creation_method SHELXL-97
_cell_angle_alpha 82.0480(10)
_cell_angle_beta 69.0080(10)
_cell_angle_gamma 63.4090(10)
_cell_formula_units_Z 1
_cell_length_a 10.9641(9)
_cell_length_b 12.2111(10)
_cell_length_c 13.3301(11)
_cell_measurement_reflns_used 3675
_cell_measurement_temperature 296(2)
_cell_measurement_theta_max 25.05
_cell_measurement_theta_min 2.19
_cell_volume 1489.5(2)
_computing_cell_refinement 'Bruker SAINT'
_computing_data_collection 'Bruker APEX2'
_computing_data_reduction 'Bruker SAINT'
_computing_molecular_graphics 'Bruker SHELXTL'
_computing_publication_material 'Bruker SHELXTL'
_computing_structure_refinement 'SHELXL-97 (Sheldrick, 1997)'
_computing_structure_solution 'SHELXS-97 (Sheldrick, 1990)'
_diffrn_ambient_temperature 296(2)
_diffrn_measured_fraction_theta_full 0.981
_diffrn_measured_fraction_theta_max 0.981
_diffrn_measurement_device_type 'Bruker APEX-II CCD'
_diffrn_measurement_method '\f and \w scans'
_diffrn_radiation_monochromator graphite
_diffrn_radiation_source 'fine-focus sealed tube'
_diffrn_radiation_type MoK\a
_diffrn_radiation_wavelength 0.71073
_diffrn_reflns_av_R_equivalents 0.0172
_diffrn_reflns_av_sigmaI/netI 0.0362
_diffrn_reflns_limit_h_max 13
_diffrn_reflns_limit_h_min -12
_diffrn_reflns_limit_k_max 11
_diffrn_reflns_limit_k_min -14
_diffrn_reflns_limit_l_max 15
_diffrn_reflns_limit_l_min -15
_diffrn_reflns_number 7497
_diffrn_reflns_theta_full 25.05
_diffrn_reflns_theta_max 25.05
_diffrn_reflns_theta_min 2.19
_diffrn_standards_number 0
_exptl_absorpt_coefficient_mu 1.821
_exptl_absorpt_correction_T_max 0.757
_exptl_absorpt_correction_T_min 0.712
_exptl_absorpt_correction_type multi-scan
_exptl_absorpt_process_details sadabs
_exptl_crystal_colour brown
_exptl_crystal_density_diffrn 2.009
_exptl_crystal_density_method 'not measured'
_exptl_crystal_description block
_exptl_crystal_F_000 886
_exptl_crystal_size_max 0.20
_exptl_crystal_size_mid 0.18
_exptl_crystal_size_min 0.16
_refine_diff_density_max 0.436
_refine_diff_density_min -0.441
_refine_diff_density_rms 0.074
_refine_ls_extinction_coef 0.0013(3)
_refine_ls_extinction_expression Fc^*^=kFc[1+0.001xFc^2^\l^3^/sin(2\q)]^-1/4^
_refine_ls_extinction_method SHELXL
_refine_ls_goodness_of_fit_ref 1.050
_refine_ls_hydrogen_treatment constr
_refine_ls_matrix_type full
_refine_ls_number_parameters 395
_refine_ls_number_reflns 5182
_refine_ls_number_restraints 0
_refine_ls_restrained_S_all 1.050
_refine_ls_R_factor_all 0.0335
_refine_ls_R_factor_gt 0.0275
_refine_ls_shift/su_max 0.001
_refine_ls_shift/su_mean 0.000
_refine_ls_structure_factor_coef Fsqd
_refine_ls_weighting_details 'calc w=1/[\s^2^(Fo^2^)+(0.0268P)^2^+0.8472P] where P=(Fo^2^+2Fc^2^)/3'
_refine_ls_weighting_scheme calc
_refine_ls_wR_factor_gt 0.0653
_refine_ls_wR_factor_ref 0.0702
_reflns_number_gt 4443
_reflns_number_total 5182
_reflns_threshold_expression >2sigma(I)
_cod_data_source_file c2nj20911j.txt
_cod_data_source_block xb4251_0m
_cod_depositor_comments
;
The following automatic conversions were performed:

'_symmetry_cell_setting' value 'Triclinic' changed to 'triclinic'
according to /home/saulius/struct/CIF-dictionaries/cif_core.dic
dictionary named 'cif_core.dic' version 2.4.1 from 2010-06-29.

Automatic conversion script
Id: cif_fix_values 1715 2011-07-08 13:25:40Z adriana 
;
_cod_original_sg_symbol_H-M P-1
_cod_database_code 7052888

loop_
_symmetry_equiv_pos_as_xyz
'x, y, z'
'-x, -y, -z'

loop_
_atom_site_label
_atom_site_type_symbol
_atom_site_fract_x
_atom_site_fract_y
_atom_site_fract_z
_atom_site_U_iso_or_equiv
_atom_site_adp_type
_atom_site_occupancy
_atom_site_symmetry_multiplicity
_atom_site_calc_flag
_atom_site_refinement_flags
Mo1 Mo 0.22507(3) 0.49059(3) 0.39433(2) 0.03705(10) Uani 1 1 d .
Mo2 Mo -0.11080(3) 0.67504(3) 0.41369(3) 0.04155(11) Uani 1 1 d .
Mo3 Mo -0.01174(3) 0.62027(3) 0.62648(2) 0.04170(11) Uani 1 1 d .
Fe1 Fe 0.76683(5) 0.44646(5) 0.01784(4) 0.03428(13) Uani 1 1 d .
P1 P 0.76455(9) 0.14309(8) 0.28040(6) 0.0313(2) Uani 1 1 d .
O1 O 0.0979(2) 0.6291(2) 0.34374(19) 0.0429(6) Uani 1 1 d .
O2 O 0.1800(3) 0.5808(2) 0.5163(2) 0.0451(6) Uani 1 1 d .
O3 O 0.1886(3) 0.3921(2) 0.31293(18) 0.0430(6) Uani 1 1 d .
O4 O -0.0812(3) 0.5473(3) 0.32824(19) 0.0473(6) Uani 1 1 d .
O5 O 0.2692(2) 0.3443(2) 0.4822(2) 0.0446(6) Uani 1 1 d .
O6 O 0.0000 0.5000 0.5000 0.0283(7) Uani 1 2 d S
O7 O -0.0875(3) 0.7372(2) 0.5292(2) 0.0461(6) Uani 1 1 d .
O8 O -0.1853(3) 0.8031(3) 0.3502(2) 0.0632(8) Uani 1 1 d .
O9 O 0.3910(3) 0.4766(3) 0.3157(2) 0.0572(7) Uani 1 1 d .
O10 O -0.0148(3) 0.7045(3) 0.7181(2) 0.0655(8) Uani 1 1 d .
C1 C 0.6459(5) 0.6023(4) -0.0447(3) 0.0572(11) Uani 1 1 d .
H1 H 0.6224 0.6072 -0.1061 0.069 Uiso 1 1 calc R
C2 C 0.7676(5) 0.6087(4) -0.0416(3) 0.0614(12) Uani 1 1 d .
H2 H 0.8394 0.6183 -0.1004 0.074 Uiso 1 1 calc R
C3 C 0.7638(6) 0.5980(4) 0.0657(4) 0.0639(12) Uani 1 1 d .
H3 H 0.8319 0.5997 0.0908 0.077 Uiso 1 1 calc R
C4 C 0.6365(5) 0.5840(4) 0.1287(3) 0.0584(12) Uani 1 1 d .
H4 H 0.6067 0.5744 0.2027 0.070 Uiso 1 1 calc R
C5 C 0.5636(5) 0.5872(4) 0.0603(3) 0.0556(11) Uani 1 1 d .
H5 H 0.4768 0.5807 0.0805 0.067 Uiso 1 1 calc R
C6 C 0.9417(4) 0.3002(4) 0.0391(3) 0.0448(9) Uani 1 1 d .
H6 H 1.0077 0.3019 0.0666 0.054 Uiso 1 1 calc R
C7 C 0.9536(4) 0.3079(4) -0.0706(3) 0.0475(9) Uani 1 1 d .
H7 H 1.0283 0.3163 -0.1275 0.057 Uiso 1 1 calc R
C8 C 0.8328(4) 0.3007(3) -0.0789(3) 0.0447(9) Uani 1 1 d .
H8 H 0.8133 0.3040 -0.1419 0.054 Uiso 1 1 calc R
C9 C 0.7460(4) 0.2874(3) 0.0263(3) 0.0382(8) Uani 1 1 d .
H9 H 0.6607 0.2787 0.0439 0.046 Uiso 1 1 calc R
C10 C 0.8116(3) 0.2895(3) 0.0999(3) 0.0340(7) Uani 1 1 d .
C11 C 0.7510(4) 0.2888(3) 0.2198(2) 0.0324(7) Uani 1 1 d .
H11A H 0.6495 0.3464 0.2419 0.039 Uiso 1 1 calc R
H11B H 0.7995 0.3193 0.2491 0.039 Uiso 1 1 calc R
C12 C 0.6603(3) 0.1755(3) 0.4203(3) 0.0331(7) Uani 1 1 d .
C13 C 0.6259(4) 0.2826(3) 0.4691(3) 0.0431(9) Uani 1 1 d .
H13 H 0.6599 0.3384 0.4300 0.052 Uiso 1 1 calc R
C14 C 0.5409(4) 0.3072(4) 0.5762(3) 0.0520(10) Uani 1 1 d .
H14 H 0.5167 0.3800 0.6090 0.062 Uiso 1 1 calc R
C15 C 0.4920(4) 0.2237(4) 0.6341(3) 0.0490(10) Uani 1 1 d .
H15 H 0.4338 0.2410 0.7059 0.059 Uiso 1 1 calc R
C16 C 0.5278(4) 0.1167(4) 0.5877(3) 0.0493(10) Uani 1 1 d .
H16 H 0.4954 0.0604 0.6279 0.059 Uiso 1 1 calc R
C17 C 0.6126(4) 0.0908(3) 0.4802(3) 0.0429(9) Uani 1 1 d .
H17 H 0.6374 0.0172 0.4483 0.051 Uiso 1 1 calc R
C18 C 0.6802(3) 0.0839(3) 0.2223(2) 0.0321(7) Uani 1 1 d .
C19 C 0.5328(4) 0.1506(4) 0.2402(3) 0.0457(9) Uani 1 1 d .
H19 H 0.4809 0.2223 0.2822 0.055 Uiso 1 1 calc R
C20 C 0.4635(4) 0.1107(4) 0.1959(3) 0.0507(10) Uani 1 1 d .
H20 H 0.3650 0.1555 0.2076 0.061 Uiso 1 1 calc R
C21 C 0.5403(4) 0.0048(4) 0.1343(3) 0.0504(10) Uani 1 1 d .
H21 H 0.4933 -0.0218 0.1043 0.060 Uiso 1 1 calc R
C22 C 0.6860(4) -0.0623(4) 0.1164(3) 0.0488(10) Uani 1 1 d .
H22 H 0.7368 -0.1342 0.0747 0.059 Uiso 1 1 calc R
C23 C 0.7571(4) -0.0233(3) 0.1604(3) 0.0405(8) Uani 1 1 d .
H23 H 0.8556 -0.0687 0.1484 0.049 Uiso 1 1 calc R
C24 C 0.9489(4) 0.0375(3) 0.2636(3) 0.0363(8) Uani 1 1 d .
C25 C 0.9861(4) -0.0251(4) 0.3505(3) 0.0540(11) Uani 1 1 d .
H25 H 0.9153 -0.0141 0.4177 0.065 Uiso 1 1 calc R
C26 C 1.1301(5) -0.1049(4) 0.3373(4) 0.0668(13) Uani 1 1 d .
H26 H 1.1554 -0.1470 0.3957 0.080 Uiso 1 1 calc R
C27 C 1.2334(4) -0.1211(4) 0.2390(4) 0.0592(11) Uani 1 1 d .
H27 H 1.3294 -0.1742 0.2306 0.071 Uiso 1 1 calc R
C28 C 1.1971(4) -0.0594(4) 0.1513(3) 0.0535(10) Uani 1 1 d .
H28 H 1.2686 -0.0707 0.0844 0.064 Uiso 1 1 calc R
C29 C 1.0555(4) 0.0186(4) 0.1630(3) 0.0467(9) Uani 1 1 d .
H29 H 1.0308 0.0587 0.1037 0.056 Uiso 1 1 calc R

loop_
_atom_site_aniso_label
_atom_site_aniso_U_11
_atom_site_aniso_U_22
_atom_site_aniso_U_33
_atom_site_aniso_U_23
_atom_site_aniso_U_13
_atom_site_aniso_U_12
Mo1 0.02578(16) 0.04164(19) 0.03725(18) -0.00075(14) -0.00217(13) -0.01498(14)
Mo2 0.03601(18) 0.03908(19) 0.04165(19) 0.01138(14) -0.01390(14) -0.01171(15)
Mo3 0.04238(19) 0.0501(2) 0.03542(18) -0.00950(14) -0.00860(14) -0.02265(16)
Fe1 0.0368(3) 0.0370(3) 0.0278(2) 0.0008(2) -0.0063(2) -0.0182(2)
P1 0.0296(4) 0.0322(5) 0.0280(4) -0.0001(4) -0.0079(4) -0.0110(4)
O1 0.0363(13) 0.0437(15) 0.0392(13) 0.0094(11) -0.0050(11) -0.0176(12)
O2 0.0388(14) 0.0564(17) 0.0476(15) -0.0046(12) -0.0101(12) -0.0284(13)
O3 0.0410(14) 0.0489(15) 0.0304(12) -0.0078(11) 0.0004(11) -0.0191(12)
O4 0.0469(15) 0.0607(18) 0.0379(14) 0.0064(12) -0.0217(12) -0.0217(14)
O5 0.0277(12) 0.0453(15) 0.0498(15) 0.0044(12) -0.0110(11) -0.0089(11)
O6 0.0264(16) 0.0310(17) 0.0262(15) 0.0002(13) -0.0071(13) -0.0125(14)
O7 0.0455(15) 0.0358(14) 0.0493(15) -0.0054(12) -0.0079(12) -0.0152(12)
O8 0.0568(18) 0.0521(18) 0.0672(19) 0.0262(15) -0.0251(15) -0.0157(15)
O9 0.0329(14) 0.0660(19) 0.0620(18) -0.0010(15) 0.0013(12) -0.0247(14)
O10 0.071(2) 0.078(2) 0.0571(17) -0.0203(16) -0.0136(15) -0.0404(18)
C1 0.067(3) 0.043(2) 0.052(2) 0.0079(19) -0.018(2) -0.018(2)
C2 0.081(3) 0.051(3) 0.051(3) 0.007(2) -0.007(2) -0.040(3)
C3 0.096(4) 0.055(3) 0.064(3) 0.000(2) -0.032(3) -0.048(3)
C4 0.084(3) 0.037(2) 0.036(2) -0.0058(17) -0.002(2) -0.023(2)
C5 0.050(2) 0.042(2) 0.054(2) 0.0021(19) -0.007(2) -0.010(2)
C6 0.0335(19) 0.053(2) 0.040(2) 0.0008(17) -0.0072(16) -0.0154(18)
C7 0.040(2) 0.052(2) 0.036(2) -0.0056(17) 0.0002(16) -0.0156(19)
C8 0.054(2) 0.046(2) 0.0301(18) -0.0046(16) -0.0102(17) -0.0191(19)
C9 0.040(2) 0.038(2) 0.0399(19) 0.0009(16) -0.0151(16) -0.0183(17)
C10 0.0307(17) 0.0348(19) 0.0313(17) -0.0011(14) -0.0073(14) -0.0116(15)
C11 0.0328(17) 0.0359(19) 0.0280(16) 0.0021(14) -0.0078(14) -0.0164(15)
C12 0.0340(18) 0.0343(19) 0.0298(17) 0.0006(14) -0.0101(14) -0.0141(15)
C13 0.054(2) 0.045(2) 0.0360(19) 0.0010(16) -0.0090(17) -0.0308(19)
C14 0.067(3) 0.050(2) 0.037(2) -0.0087(18) -0.0081(19) -0.028(2)
C15 0.050(2) 0.068(3) 0.0284(18) -0.0028(18) -0.0079(17) -0.028(2)
C16 0.060(2) 0.059(3) 0.036(2) 0.0091(18) -0.0114(18) -0.038(2)
C17 0.056(2) 0.038(2) 0.0376(19) 0.0008(16) -0.0124(17) -0.0256(19)
C18 0.0331(18) 0.0321(18) 0.0304(17) 0.0013(14) -0.0090(14) -0.0149(15)
C19 0.037(2) 0.037(2) 0.058(2) -0.0055(18) -0.0127(18) -0.0120(17)
C20 0.036(2) 0.049(2) 0.063(3) 0.002(2) -0.0185(19) -0.0143(19)
C21 0.059(3) 0.059(3) 0.050(2) 0.007(2) -0.028(2) -0.034(2)
C22 0.055(2) 0.048(2) 0.042(2) -0.0105(18) -0.0136(18) -0.020(2)
C23 0.040(2) 0.041(2) 0.0352(19) -0.0023(16) -0.0109(16) -0.0135(17)
C24 0.0318(18) 0.0357(19) 0.0410(19) -0.0012(15) -0.0131(15) -0.0129(16)
C25 0.043(2) 0.062(3) 0.044(2) 0.001(2) -0.0151(18) -0.011(2)
C26 0.053(3) 0.072(3) 0.065(3) 0.010(2) -0.037(2) -0.008(2)
C27 0.037(2) 0.056(3) 0.079(3) -0.011(2) -0.025(2) -0.008(2)
C28 0.035(2) 0.053(3) 0.057(2) -0.006(2) -0.0068(19) -0.0112(19)
C29 0.040(2) 0.046(2) 0.046(2) 0.0023(18) -0.0134(17) -0.0131(18)

loop_
_atom_type_symbol
_atom_type_description
_atom_type_scat_dispersion_real
_atom_type_scat_dispersion_imag
_atom_type_scat_source
C C 0.0033 0.0016 'International Tables Vol C Tables 4.2.6.8 and 6.1.1.4'
Fe Fe 0.3463 0.8444 'International Tables Vol C Tables 4.2.6.8 and 6.1.1.4'
Mo Mo -1.6832 0.6857 'International Tables Vol C Tables 4.2.6.8 and 6.1.1.4'
O O 0.0106 0.0060 'International Tables Vol C Tables 4.2.6.8 and 6.1.1.4'
P P 0.1023 0.0942 'International Tables Vol C Tables 4.2.6.8 and 6.1.1.4'
H H 0.0000 0.0000 'International Tables Vol C Tables 4.2.6.8 and 6.1.1.4'

loop_
_geom_angle_atom_site_label_1
_geom_angle_atom_site_label_2
_geom_angle_atom_site_label_3
_geom_angle
_geom_angle_site_symmetry_1
_geom_angle_site_symmetry_3
O9 Mo1 O1 104.32(12) . .
O9 Mo1 O2 104.82(13) . .
O1 Mo1 O2 90.35(11) . .
O9 Mo1 O5 102.60(12) . .
O1 Mo1 O5 152.70(10) . .
O2 Mo1 O5 87.19(11) . .
O9 Mo1 O3 101.99(12) . .
O1 Mo1 O3 86.88(11) . .
O2 Mo1 O3 152.90(10) . .
O5 Mo1 O3 83.14(11) . .
O9 Mo1 O6 177.14(10) . .
O1 Mo1 O6 77.27(7) . .
O2 Mo1 O6 77.45(7) . .
O5 Mo1 O6 75.65(7) . .
O3 Mo1 O6 75.64(7) . .
O8 Mo2 O5 104.80(12) . 2_566
O8 Mo2 O4 104.02(14) . .
O5 Mo2 O4 89.86(11) 2_566 .
O8 Mo2 O7 102.50(14) . .
O5 Mo2 O7 87.47(11) 2_566 .
O4 Mo2 O7 153.14(11) . .
O8 Mo2 O1 102.35(12) . .
O5 Mo2 O1 152.72(10) 2_566 .
O4 Mo2 O1 86.18(11) . .
O7 Mo2 O1 84.08(11) . .
O8 Mo2 O6 177.67(10) . .
O5 Mo2 O6 77.20(7) 2_566 .
O4 Mo2 O6 77.05(7) . .
O7 Mo2 O6 76.29(7) . .
O1 Mo2 O6 75.60(7) . .
O10 Mo3 O3 103.90(12) . 2_566
O10 Mo3 O7 104.16(14) . .
O3 Mo3 O7 89.82(11) 2_566 .
O10 Mo3 O4 102.69(14) . 2_566
O3 Mo3 O4 87.47(11) 2_566 2_566
O7 Mo3 O4 152.87(10) . 2_566
O10 Mo3 O2 102.87(12) . .
O3 Mo3 O2 153.10(10) 2_566 .
O7 Mo3 O2 86.15(11) . .
O4 Mo3 O2 84.19(11) 2_566 .
O10 Mo3 O6 178.17(11) . .
O3 Mo3 O6 77.35(7) 2_566 .
O7 Mo3 O6 77.09(8) . .
O4 Mo3 O6 75.98(7) 2_566 .
O2 Mo3 O6 75.82(7) . .
C4 Fe1 C10 106.37(15) . .
C4 Fe1 C3 41.15(17) . .
C10 Fe1 C3 122.96(16) . .
C4 Fe1 C2 68.31(17) . .
C10 Fe1 C2 160.19(17) . .
C3 Fe1 C2 40.58(17) . .
C4 Fe1 C6 121.90(17) . .
C10 Fe1 C6 41.06(13) . .
C3 Fe1 C6 107.32(18) . .
C2 Fe1 C6 124.24(18) . .
C4 Fe1 C9 123.13(16) . .
C10 Fe1 C9 40.91(13) . .
C3 Fe1 C9 159.90(16) . .
C2 Fe1 C9 157.97(16) . .
C6 Fe1 C9 68.35(15) . .
C4 Fe1 C1 67.66(18) . .
C10 Fe1 C1 157.65(16) . .
C3 Fe1 C1 67.68(19) . .
C2 Fe1 C1 39.79(17) . .
C6 Fe1 C1 160.48(16) . .
C9 Fe1 C1 122.88(17) . .
C4 Fe1 C7 158.06(18) . .
C10 Fe1 C7 68.90(14) . .
C3 Fe1 C7 122.19(19) . .
C2 Fe1 C7 108.47(17) . .
C6 Fe1 C7 40.61(14) . .
C9 Fe1 C7 68.16(15) . .
C1 Fe1 C7 124.69(16) . .
C4 Fe1 C8 159.80(17) . .
C10 Fe1 C8 69.02(14) . .
C3 Fe1 C8 157.80(17) . .
C2 Fe1 C8 122.55(16) . .
C6 Fe1 C8 68.34(16) . .
C9 Fe1 C8 40.72(14) . .
C1 Fe1 C8 108.71(17) . .
C7 Fe1 C8 40.41(15) . .
C4 Fe1 C5 40.27(18) . .
C10 Fe1 C5 121.33(15) . .
C3 Fe1 C5 68.33(19) . .
C2 Fe1 C5 67.77(18) . .
C6 Fe1 C5 157.46(16) . .
C9 Fe1 C5 107.69(16) . .
C1 Fe1 C5 40.26(16) . .
C7 Fe1 C5 160.49(17) . .
C8 Fe1 C5 124.09(18) . .
C12 P1 C24 110.43(15) . .
C12 P1 C18 108.02(15) . .
C24 P1 C18 111.98(16) . .
C12 P1 C11 106.49(15) . .
C24 P1 C11 111.68(16) . .
C18 P1 C11 108.02(15) . .
Mo1 O1 Mo2 117.10(12) . .
Mo1 O2 Mo3 116.67(11) . .
Mo3 O3 Mo1 116.90(11) 2_566 .
Mo2 O4 Mo3 116.78(12) . 2_566
Mo2 O5 Mo1 116.98(12) 2_566 .
Mo2 O6 Mo2 180.000(14) 2_566 .
Mo2 O6 Mo3 90.191(14) 2_566 .
Mo2 O6 Mo3 89.809(14) . .
Mo2 O6 Mo3 89.809(14) 2_566 2_566
Mo2 O6 Mo3 90.191(14) . 2_566
Mo3 O6 Mo3 180.000(16) . 2_566
Mo2 O6 Mo1 89.981(12) 2_566 .
Mo2 O6 Mo1 90.019(12) . .
Mo3 O6 Mo1 89.893(12) . .
Mo3 O6 Mo1 90.107(12) 2_566 .
Mo2 O6 Mo1 90.019(12) 2_566 2_566
Mo2 O6 Mo1 89.981(12) . 2_566
Mo3 O6 Mo1 90.107(12) . 2_566
Mo3 O6 Mo1 89.893(12) 2_566 2_566
Mo1 O6 Mo1 180.000(17) . 2_566
Mo3 O7 Mo2 116.55(13) . .
C2 C1 C5 108.9(4) . .
C2 C1 Fe1 69.7(3) . .
C5 C1 Fe1 70.0(2) . .
C2 C1 H1 125.5 . .
C5 C1 H1 125.5 . .
Fe1 C1 H1 126.4 . .
C1 C2 C3 108.3(4) . .
C1 C2 Fe1 70.5(2) . .
C3 C2 Fe1 69.3(2) . .
C1 C2 H2 125.9 . .
C3 C2 H2 125.9 . .
Fe1 C2 H2 125.9 . .
C2 C3 C4 107.2(4) . .
C2 C3 Fe1 70.1(2) . .
C4 C3 Fe1 69.3(2) . .
C2 C3 H3 126.4 . .
C4 C3 H3 126.4 . .
Fe1 C3 H3 125.8 . .
C5 C4 C3 108.2(4) . .
C5 C4 Fe1 70.8(2) . .
C3 C4 Fe1 69.6(2) . .
C5 C4 H4 125.9 . .
C3 C4 H4 125.9 . .
Fe1 C4 H4 125.3 . .
C4 C5 C1 107.4(4) . .
C4 C5 Fe1 68.9(2) . .
C1 C5 Fe1 69.8(2) . .
C4 C5 H5 126.3 . .
C1 C5 H5 126.3 . .
Fe1 C5 H5 126.6 . .
C7 C6 C10 108.2(3) . .
C7 C6 Fe1 70.0(2) . .
C10 C6 Fe1 68.9(2) . .
C7 C6 H6 125.9 . .
C10 C6 H6 125.9 . .
Fe1 C6 H6 126.7 . .
C8 C7 C6 108.3(3) . .
C8 C7 Fe1 69.8(2) . .
C6 C7 Fe1 69.4(2) . .
C8 C7 H7 125.9 . .
C6 C7 H7 125.9 . .
Fe1 C7 H7 126.5 . .
C7 C8 C9 107.8(3) . .
C7 C8 Fe1 69.8(2) . .
C9 C8 Fe1 69.5(2) . .
C7 C8 H8 126.1 . .
C9 C8 H8 126.1 . .
Fe1 C8 H8 126.2 . .
C8 C9 C10 108.3(3) . .
C8 C9 Fe1 69.7(2) . .
C10 C9 Fe1 68.8(2) . .
C8 C9 H9 125.8 . .
C10 C9 H9 125.8 . .
Fe1 C9 H9 127.2 . .
C9 C10 C6 107.4(3) . .
C9 C10 C11 126.5(3) . .
C6 C10 C11 126.0(3) . .
C9 C10 Fe1 70.3(2) . .
C6 C10 Fe1 70.0(2) . .
C11 C10 Fe1 122.0(2) . .
C10 C11 P1 117.1(2) . .
C10 C11 H11A 108.0 . .
P1 C11 H11A 108.0 . .
C10 C11 H11B 108.0 . .
P1 C11 H11B 108.0 . .
H11A C11 H11B 107.3 . .
C13 C12 C17 119.6(3) . .
C13 C12 P1 121.3(3) . .
C17 C12 P1 119.1(3) . .
C12 C13 C14 120.0(3) . .
C12 C13 H13 120.0 . .
C14 C13 H13 120.0 . .
C15 C14 C13 119.8(4) . .
C15 C14 H14 120.1 . .
C13 C14 H14 120.1 . .
C16 C15 C14 120.7(3) . .
C16 C15 H15 119.6 . .
C14 C15 H15 119.6 . .
C15 C16 C17 120.1(4) . .
C15 C16 H16 119.9 . .
C17 C16 H16 119.9 . .
C16 C17 C12 119.6(3) . .
C16 C17 H17 120.2 . .
C12 C17 H17 120.2 . .
C19 C18 C23 119.8(3) . .
C19 C18 P1 117.7(3) . .
C23 C18 P1 122.4(3) . .
C20 C19 C18 120.1(4) . .
C20 C19 H19 120.0 . .
C18 C19 H19 120.0 . .
C21 C20 C19 119.8(4) . .
C21 C20 H20 120.1 . .
C19 C20 H20 120.1 . .
C20 C21 C22 120.7(4) . .
C20 C21 H21 119.7 . .
C22 C21 H21 119.7 . .
C21 C22 C23 120.2(4) . .
C21 C22 H22 119.9 . .
C23 C22 H22 119.9 . .
C22 C23 C18 119.4(3) . .
C22 C23 H23 120.3 . .
C18 C23 H23 120.3 . .
C25 C24 C29 119.6(3) . .
C25 C24 P1 120.2(3) . .
C29 C24 P1 120.2(3) . .
C24 C25 C26 119.9(4) . .
C24 C25 H25 120.1 . .
C26 C25 H25 120.1 . .
C27 C26 C25 120.0(4) . .
C27 C26 H26 120.0 . .
C25 C26 H26 120.0 . .
C26 C27 C28 120.6(4) . .
C26 C27 H27 119.7 . .
C28 C27 H27 119.7 . .
C29 C28 C27 120.0(4) . .
C29 C28 H28 120.0 . .
C27 C28 H28 120.0 . .
C28 C29 C24 120.0(4) . .
C28 C29 H29 120.0 . .
C24 C29 H29 120.0 . .

loop_
_geom_bond_atom_site_label_1
_geom_bond_atom_site_label_2
_geom_bond_distance
_geom_bond_site_symmetry_2
Mo1 O9 1.686(2) .
Mo1 O1 1.873(2) .
Mo1 O2 1.879(2) .
Mo1 O5 1.962(2) .
Mo1 O3 1.972(2) .
Mo1 O6 2.3211(3) .
Mo2 O8 1.678(3) .
Mo2 O5 1.883(2) 2_566
Mo2 O4 1.900(3) .
Mo2 O7 1.947(3) .
Mo2 O1 1.971(2) .
Mo2 O6 2.3162(3) .
Mo3 O10 1.684(3) .
Mo3 O3 1.881(2) 2_566
Mo3 O7 1.900(3) .
Mo3 O4 1.955(3) 2_566
Mo3 O2 1.971(2) .
Mo3 O6 2.3187(3) .
Fe1 C4 2.018(4) .
Fe1 C10 2.018(3) .
Fe1 C3 2.022(4) .
Fe1 C2 2.031(4) .
Fe1 C6 2.032(4) .
Fe1 C9 2.039(4) .
Fe1 C1 2.042(4) .
Fe1 C7 2.041(4) .
Fe1 C8 2.042(4) .
Fe1 C5 2.044(4) .
P1 C12 1.793(3) .
P1 C24 1.795(3) .
P1 C18 1.801(3) .
P1 C11 1.815(3) .
O3 Mo3 1.881(2) 2_566
O4 Mo3 1.955(3) 2_566
O5 Mo2 1.883(2) 2_566
O6 Mo2 2.3162(3) 2_566
O6 Mo3 2.3187(3) 2_566
O6 Mo1 2.3211(3) 2_566
C1 C2 1.386(6) .
C1 C5 1.406(6) .
C1 H1 0.9300 .
C2 C3 1.406(6) .
C2 H2 0.9300 .
C3 C4 1.420(6) .
C3 H3 0.9300 .
C4 C5 1.398(6) .
C4 H4 0.9300 .
C5 H5 0.9300 .
C6 C7 1.414(5) .
C6 C10 1.421(5) .
C6 H6 0.9300 .
C7 C8 1.410(5) .
C7 H7 0.9300 .
C8 C9 1.420(5) .
C8 H8 0.9300 .
C9 C10 1.418(5) .
C9 H9 0.9300 .
C10 C11 1.495(4) .
C11 H11A 0.9700 .
C11 H11B 0.9700 .
C12 C13 1.376(5) .
C12 C17 1.393(5) .
C13 C14 1.382(5) .
C13 H13 0.9300 .
C14 C15 1.378(5) .
C14 H14 0.9300 .
C15 C16 1.355(6) .
C15 H15 0.9300 .
C16 C17 1.387(5) .
C16 H16 0.9300 .
C17 H17 0.9300 .
C18 C19 1.389(5) .
C18 C23 1.385(5) .
C19 C20 1.377(5) .
C19 H19 0.9300 .
C20 C21 1.370(6) .
C20 H20 0.9300 .
C21 C22 1.375(5) .
C21 H21 0.9300 .
C22 C23 1.383(5) .
C22 H22 0.9300 .
C23 H23 0.9300 .
C24 C25 1.381(5) .
C24 C29 1.392(5) .
C25 C26 1.394(5) .
C25 H25 0.9300 .
C26 C27 1.359(6) .
C26 H26 0.9300 .
C27 C28 1.384(6) .
C27 H27 0.9300 .
C28 C29 1.374(5) .
C28 H28 0.9300 .
C29 H29 0.9300 .

loop_
_geom_torsion_atom_site_label_1
_geom_torsion_atom_site_label_2
_geom_torsion_atom_site_label_3
_geom_torsion_atom_site_label_4
_geom_torsion
_geom_torsion_site_symmetry_1
_geom_torsion_site_symmetry_4
O9 Mo1 O1 Mo2 178.53(15) . .
O2 Mo1 O1 Mo2 -76.08(15) . .
O5 Mo1 O1 Mo2 8.5(3) . .
O3 Mo1 O1 Mo2 76.95(14) . .
O6 Mo1 O1 Mo2 0.97(11) . .
O8 Mo2 O1 Mo1 177.89(16) . .
O5 Mo2 O1 Mo1 3.7(3) 2_566 .
O4 Mo2 O1 Mo1 -78.58(15) . .
O7 Mo2 O1 Mo1 76.34(15) . .
O6 Mo2 O1 Mo1 -0.98(11) . .
O9 Mo1 O2 Mo3 178.23(15) . .
O1 Mo1 O2 Mo3 73.32(15) . .
O5 Mo1 O2 Mo3 -79.48(14) . .
O3 Mo1 O2 Mo3 -10.5(3) . .
O6 Mo1 O2 Mo3 -3.56(11) . .
O10 Mo3 O2 Mo1 -177.73(16) . .
O3 Mo3 O2 Mo1 7.9(3) 2_566 .
O7 Mo3 O2 Mo1 -74.06(15) . .
O4 Mo3 O2 Mo1 80.55(15) 2_566 .
O6 Mo3 O2 Mo1 3.58(11) . .
O9 Mo1 O3 Mo3 179.14(14) . 2_566
O1 Mo1 O3 Mo3 -76.88(14) . 2_566
O2 Mo1 O3 Mo3 7.8(3) . 2_566
O5 Mo1 O3 Mo3 77.66(14) . 2_566
O6 Mo1 O3 Mo3 0.77(11) . 2_566
O8 Mo2 O4 Mo3 177.95(14) . 2_566
O5 Mo2 O4 Mo3 -76.82(14) 2_566 2_566
O7 Mo2 O4 Mo3 7.3(3) . 2_566
O1 Mo2 O4 Mo3 76.17(14) . 2_566
O6 Mo2 O4 Mo3 0.08(10) . 2_566
O9 Mo1 O5 Mo2 178.46(15) . 2_566
O1 Mo1 O5 Mo2 -11.4(3) . 2_566
O2 Mo1 O5 Mo2 73.90(15) . 2_566
O3 Mo1 O5 Mo2 -80.74(14) . 2_566
O6 Mo1 O5 Mo2 -3.86(11) . 2_566
O8 Mo2 O6 Mo2 -148(100) . 2_566
O5 Mo2 O6 Mo2 62(100) 2_566 2_566
O4 Mo2 O6 Mo2 -31(100) . 2_566
O7 Mo2 O6 Mo2 153(100) . 2_566
O1 Mo2 O6 Mo2 -120(100) . 2_566
O8 Mo2 O6 Mo3 62(3) . .
O5 Mo2 O6 Mo3 -87.21(8) 2_566 .
O4 Mo2 O6 Mo3 179.94(8) . .
O7 Mo2 O6 Mo3 3.29(7) . .
O1 Mo2 O6 Mo3 90.60(8) . .
O8 Mo2 O6 Mo3 -118(3) . 2_566
O5 Mo2 O6 Mo3 92.79(8) 2_566 2_566
O4 Mo2 O6 Mo3 -0.06(8) . 2_566
O7 Mo2 O6 Mo3 -176.71(7) . 2_566
O1 Mo2 O6 Mo3 -89.40(8) . 2_566
O8 Mo2 O6 Mo1 -28(3) . .
O5 Mo2 O6 Mo1 -177.10(8) 2_566 .
O4 Mo2 O6 Mo1 90.05(8) . .
O7 Mo2 O6 Mo1 -86.60(7) . .
O1 Mo2 O6 Mo1 0.71(8) . .
O8 Mo2 O6 Mo1 152(3) . 2_566
O5 Mo2 O6 Mo1 2.90(8) 2_566 2_566
O4 Mo2 O6 Mo1 -89.95(8) . 2_566
O7 Mo2 O6 Mo1 93.40(7) . 2_566
O1 Mo2 O6 Mo1 -179.29(8) . 2_566
O10 Mo3 O6 Mo2 43(3) . 2_566
O3 Mo3 O6 Mo2 -90.60(8) 2_566 2_566
O7 Mo3 O6 Mo2 176.64(8) . 2_566
O4 Mo3 O6 Mo2 -0.06(8) 2_566 2_566
O2 Mo3 O6 Mo2 87.39(8) . 2_566
O10 Mo3 O6 Mo2 -137(3) . .
O3 Mo3 O6 Mo2 89.40(8) 2_566 .
O7 Mo3 O6 Mo2 -3.36(8) . .
O4 Mo3 O6 Mo2 179.94(8) 2_566 .
O2 Mo3 O6 Mo2 -92.61(8) . .
O10 Mo3 O6 Mo3 164(100) . 2_566
O3 Mo3 O6 Mo3 30(100) 2_566 2_566
O7 Mo3 O6 Mo3 -63(100) . 2_566
O4 Mo3 O6 Mo3 121(100) 2_566 2_566
O2 Mo3 O6 Mo3 -152(100) . 2_566
O10 Mo3 O6 Mo1 -47(3) . .
O3 Mo3 O6 Mo1 179.42(8) 2_566 .
O7 Mo3 O6 Mo1 86.66(8) . .
O4 Mo3 O6 Mo1 -90.04(8) 2_566 .
O2 Mo3 O6 Mo1 -2.59(8) . .
O10 Mo3 O6 Mo1 133(3) . 2_566
O3 Mo3 O6 Mo1 -0.58(8) 2_566 2_566
O7 Mo3 O6 Mo1 -93.34(8) . 2_566
O4 Mo3 O6 Mo1 89.96(8) 2_566 2_566
O2 Mo3 O6 Mo1 177.41(8) . 2_566
O9 Mo1 O6 Mo2 55(2) . 2_566
O1 Mo1 O6 Mo2 179.26(8) . 2_566
O2 Mo1 O6 Mo2 -87.49(8) . 2_566
O5 Mo1 O6 Mo2 2.80(8) . 2_566
O3 Mo1 O6 Mo2 89.25(8) . 2_566
O9 Mo1 O6 Mo2 -125(2) . .
O1 Mo1 O6 Mo2 -0.74(8) . .
O2 Mo1 O6 Mo2 92.51(8) . .
O5 Mo1 O6 Mo2 -177.20(8) . .
O3 Mo1 O6 Mo2 -90.75(8) . .
O9 Mo1 O6 Mo3 145(2) . .
O1 Mo1 O6 Mo3 -90.55(8) . .
O2 Mo1 O6 Mo3 2.70(8) . .
O5 Mo1 O6 Mo3 92.99(8) . .
O3 Mo1 O6 Mo3 179.44(8) . .
O9 Mo1 O6 Mo3 -35(2) . 2_566
O1 Mo1 O6 Mo3 89.45(8) . 2_566
O2 Mo1 O6 Mo3 -177.30(8) . 2_566
O5 Mo1 O6 Mo3 -87.01(8) . 2_566
O3 Mo1 O6 Mo3 -0.56(8) . 2_566
O9 Mo1 O6 Mo1 -48(100) . 2_566
O1 Mo1 O6 Mo1 76(100) . 2_566
O2 Mo1 O6 Mo1 169(100) . 2_566
O5 Mo1 O6 Mo1 -100(100) . 2_566
O3 Mo1 O6 Mo1 -14(100) . 2_566
O10 Mo3 O7 Mo2 -176.89(14) . .
O3 Mo3 O7 Mo2 -72.59(14) 2_566 .
O4 Mo3 O7 Mo2 11.5(3) 2_566 .
O2 Mo3 O7 Mo2 80.79(14) . .
O6 Mo3 O7 Mo2 4.47(10) . .
O8 Mo2 O7 Mo3 177.56(14) . .
O5 Mo2 O7 Mo3 72.95(14) 2_566 .
O4 Mo2 O7 Mo3 -11.7(3) . .
O1 Mo2 O7 Mo3 -81.07(14) . .
O6 Mo2 O7 Mo3 -4.49(10) . .
C4 Fe1 C1 C2 82.5(3) . .
C10 Fe1 C1 C2 161.1(4) . .
C3 Fe1 C1 C2 37.8(3) . .
C6 Fe1 C1 C2 -40.9(6) . .
C9 Fe1 C1 C2 -161.5(2) . .
C7 Fe1 C1 C2 -76.8(3) . .
C8 Fe1 C1 C2 -118.8(3) . .
C5 Fe1 C1 C2 120.2(4) . .
C4 Fe1 C1 C5 -37.7(3) . .
C10 Fe1 C1 C5 40.9(5) . .
C3 Fe1 C1 C5 -82.4(3) . .
C2 Fe1 C1 C5 -120.2(4) . .
C6 Fe1 C1 C5 -161.1(5) . .
C9 Fe1 C1 C5 78.3(3) . .
C7 Fe1 C1 C5 163.0(3) . .
C8 Fe1 C1 C5 121.0(3) . .
C5 C1 C2 C3 -0.1(5) . .
Fe1 C1 C2 C3 -59.3(3) . .
C5 C1 C2 Fe1 59.1(3) . .
C4 Fe1 C2 C1 -80.7(3) . .
C10 Fe1 C2 C1 -158.6(4) . .
C3 Fe1 C2 C1 -119.3(4) . .
C6 Fe1 C2 C1 164.6(2) . .
C9 Fe1 C2 C1 45.1(6) . .
C7 Fe1 C2 C1 122.4(3) . .
C8 Fe1 C2 C1 80.1(3) . .
C5 Fe1 C2 C1 -37.1(3) . .
C4 Fe1 C2 C3 38.6(3) . .
C10 Fe1 C2 C3 -39.3(6) . .
C6 Fe1 C2 C3 -76.1(3) . .
C9 Fe1 C2 C3 164.4(4) . .
C1 Fe1 C2 C3 119.3(4) . .
C7 Fe1 C2 C3 -118.3(3) . .
C8 Fe1 C2 C3 -160.6(3) . .
C5 Fe1 C2 C3 82.2(3) . .
C1 C2 C3 C4 0.4(5) . .
Fe1 C2 C3 C4 -59.6(3) . .
C1 C2 C3 Fe1 60.0(3) . .
C4 Fe1 C3 C2 -118.2(4) . .
C10 Fe1 C3 C2 165.2(2) . .
C6 Fe1 C3 C2 122.8(3) . .
C9 Fe1 C3 C2 -163.0(4) . .
C1 Fe1 C3 C2 -37.1(3) . .
C7 Fe1 C3 C2 80.8(3) . .
C8 Fe1 C3 C2 47.8(6) . .
C5 Fe1 C3 C2 -80.7(3) . .
C10 Fe1 C3 C4 -76.6(3) . .
C2 Fe1 C3 C4 118.2(4) . .
C6 Fe1 C3 C4 -119.0(3) . .
C9 Fe1 C3 C4 -44.8(6) . .
C1 Fe1 C3 C4 81.1(3) . .
C7 Fe1 C3 C4 -161.0(3) . .
C8 Fe1 C3 C4 166.0(4) . .
C5 Fe1 C3 C4 37.5(3) . .
C2 C3 C4 C5 -0.5(5) . .
Fe1 C3 C4 C5 -60.6(3) . .
C2 C3 C4 Fe1 60.1(3) . .
C10 Fe1 C4 C5 -119.4(2) . .
C3 Fe1 C4 C5 118.9(4) . .
C2 Fe1 C4 C5 80.8(3) . .
C6 Fe1 C4 C5 -161.5(2) . .
C9 Fe1 C4 C5 -77.9(3) . .
C1 Fe1 C4 C5 37.7(3) . .
C7 Fe1 C4 C5 166.5(4) . .
C8 Fe1 C4 C5 -45.8(6) . .
C10 Fe1 C4 C3 121.7(3) . .
C2 Fe1 C4 C3 -38.1(3) . .
C6 Fe1 C4 C3 79.7(3) . .
C9 Fe1 C4 C3 163.2(2) . .
C1 Fe1 C4 C3 -81.2(3) . .
C7 Fe1 C4 C3 47.6(5) . .
C8 Fe1 C4 C3 -164.7(4) . .
C5 Fe1 C4 C3 -118.9(4) . .
C3 C4 C5 C1 0.4(5) . .
Fe1 C4 C5 C1 -59.4(3) . .
C3 C4 C5 Fe1 59.8(3) . .
C2 C1 C5 C4 -0.2(5) . .
Fe1 C1 C5 C4 58.8(3) . .
C2 C1 C5 Fe1 -59.0(3) . .
C10 Fe1 C5 C4 78.0(3) . .
C3 Fe1 C5 C4 -38.3(2) . .
C2 Fe1 C5 C4 -82.2(3) . .
C6 Fe1 C5 C4 44.7(6) . .
C9 Fe1 C5 C4 120.7(3) . .
C1 Fe1 C5 C4 -118.9(4) . .
C7 Fe1 C5 C4 -164.8(4) . .
C8 Fe1 C5 C4 162.6(2) . .
C4 Fe1 C5 C1 118.9(4) . .
C10 Fe1 C5 C1 -163.1(2) . .
C3 Fe1 C5 C1 80.6(3) . .
C2 Fe1 C5 C1 36.7(3) . .
C6 Fe1 C5 C1 163.6(4) . .
C9 Fe1 C5 C1 -120.3(3) . .
C7 Fe1 C5 C1 -45.9(6) . .
C8 Fe1 C5 C1 -78.5(3) . .
C4 Fe1 C6 C7 -162.3(2) . .
C10 Fe1 C6 C7 119.8(3) . .
C3 Fe1 C6 C7 -119.6(3) . .
C2 Fe1 C6 C7 -78.2(3) . .
C9 Fe1 C6 C7 81.3(2) . .
C1 Fe1 C6 C7 -47.7(6) . .
C8 Fe1 C6 C7 37.3(2) . .
C5 Fe1 C6 C7 165.3(4) . .
C4 Fe1 C6 C10 77.9(3) . .
C3 Fe1 C6 C10 120.6(2) . .
C2 Fe1 C6 C10 162.0(2) . .
C9 Fe1 C6 C10 -38.5(2) . .
C1 Fe1 C6 C10 -167.5(5) . .
C7 Fe1 C6 C10 -119.8(3) . .
C8 Fe1 C6 C10 -82.5(2) . .
C5 Fe1 C6 C10 45.6(5) . .
C10 C6 C7 C8 -0.7(4) . .
Fe1 C6 C7 C8 -59.2(3) . .
C10 C6 C7 Fe1 58.5(3) . .
C4 Fe1 C7 C8 163.5(4) . .
C10 Fe1 C7 C8 82.0(2) . .
C3 Fe1 C7 C8 -161.5(2) . .
C2 Fe1 C7 C8 -118.9(2) . .
C6 Fe1 C7 C8 119.7(3) . .
C9 Fe1 C7 C8 37.9(2) . .
C1 Fe1 C7 C8 -77.8(3) . .
C5 Fe1 C7 C8 -43.4(6) . .
C4 Fe1 C7 C6 43.8(5) . .
C10 Fe1 C7 C6 -37.7(2) . .
C3 Fe1 C7 C6 78.8(3) . .
C2 Fe1 C7 C6 121.5(3) . .
C9 Fe1 C7 C6 -81.8(2) . .
C1 Fe1 C7 C6 162.5(2) . .
C8 Fe1 C7 C6 -119.7(3) . .
C5 Fe1 C7 C6 -163.1(5) . .
C6 C7 C8 C9 -0.5(4) . .
Fe1 C7 C8 C9 -59.4(3) . .
C6 C7 C8 Fe1 58.9(3) . .
C4 Fe1 C8 C7 -162.0(4) . .
C10 Fe1 C8 C7 -81.7(2) . .
C3 Fe1 C8 C7 45.3(5) . .
C2 Fe1 C8 C7 80.2(3) . .
C6 Fe1 C8 C7 -37.5(2) . .
C9 Fe1 C8 C7 -119.0(3) . .
C1 Fe1 C8 C7 121.9(2) . .
C5 Fe1 C8 C7 163.9(2) . .
C4 Fe1 C8 C9 -43.0(6) . .
C10 Fe1 C8 C9 37.3(2) . .
C3 Fe1 C8 C9 164.4(4) . .
C2 Fe1 C8 C9 -160.8(2) . .
C6 Fe1 C8 C9 81.5(2) . .
C1 Fe1 C8 C9 -119.0(2) . .
C7 Fe1 C8 C9 119.0(3) . .
C5 Fe1 C8 C9 -77.1(3) . .
C7 C8 C9 C10 1.4(4) . .
Fe1 C8 C9 C10 -58.1(2) . .
C7 C8 C9 Fe1 59.5(3) . .
C4 Fe1 C9 C8 163.7(2) . .
C10 Fe1 C9 C8 -120.2(3) . .
C3 Fe1 C9 C8 -162.8(5) . .
C2 Fe1 C9 C8 47.8(5) . .
C6 Fe1 C9 C8 -81.5(2) . .
C1 Fe1 C9 C8 80.5(3) . .
C7 Fe1 C9 C8 -37.6(2) . .
C5 Fe1 C9 C8 122.1(2) . .
C4 Fe1 C9 C10 -76.2(3) . .
C3 Fe1 C9 C10 -42.6(6) . .
C2 Fe1 C9 C10 168.0(4) . .
C6 Fe1 C9 C10 38.67(19) . .
C1 Fe1 C9 C10 -159.3(2) . .
C7 Fe1 C9 C10 82.6(2) . .
C8 Fe1 C9 C10 120.2(3) . .
C5 Fe1 C9 C10 -117.7(2) . .
C8 C9 C10 C6 -1.8(4) . .
Fe1 C9 C10 C6 -60.5(3) . .
C8 C9 C10 C11 174.5(3) . .
Fe1 C9 C10 C11 115.9(3) . .
C8 C9 C10 Fe1 58.7(3) . .
C7 C6 C10 C9 1.5(4) . .
Fe1 C6 C10 C9 60.7(2) . .
C7 C6 C10 C11 -174.9(3) . .
Fe1 C6 C10 C11 -115.7(3) . .
C7 C6 C10 Fe1 -59.2(3) . .
C4 Fe1 C10 C9 122.1(2) . .
C3 Fe1 C10 C9 163.9(2) . .
C2 Fe1 C10 C9 -166.6(4) . .
C6 Fe1 C10 C9 -117.9(3) . .
C1 Fe1 C10 C9 51.2(5) . .
C7 Fe1 C10 C9 -80.6(2) . .
C8 Fe1 C10 C9 -37.2(2) . .
C5 Fe1 C10 C9 80.8(2) . .
C4 Fe1 C10 C6 -120.1(2) . .
C3 Fe1 C10 C6 -78.2(3) . .
C2 Fe1 C10 C6 -48.8(5) . .
C9 Fe1 C10 C6 117.9(3) . .
C1 Fe1 C10 C6 169.0(4) . .
C7 Fe1 C10 C6 37.3(2) . .
C8 Fe1 C10 C6 80.7(2) . .
C5 Fe1 C10 C6 -161.3(2) . .
C4 Fe1 C10 C11 0.6(3) . .
C3 Fe1 C10 C11 42.5(3) . .
C2 Fe1 C10 C11 71.9(5) . .
C6 Fe1 C10 C11 120.7(4) . .
C9 Fe1 C10 C11 -121.4(3) . .
C1 Fe1 C10 C11 -70.3(5) . .
C7 Fe1 C10 C11 158.0(3) . .
C8 Fe1 C10 C11 -158.6(3) . .
C5 Fe1 C10 C11 -40.6(3) . .
C9 C10 C11 P1 77.7(4) . .
C6 C10 C11 P1 -106.6(4) . .
Fe1 C10 C11 P1 165.95(17) . .
C12 P1 C11 C10 -171.6(2) . .
C24 P1 C11 C10 67.8(3) . .
C18 P1 C11 C10 -55.8(3) . .
C24 P1 C12 C13 101.7(3) . .
C18 P1 C12 C13 -135.5(3) . .
C11 P1 C12 C13 -19.7(3) . .
C24 P1 C12 C17 -78.8(3) . .
C18 P1 C12 C17 43.9(3) . .
C11 P1 C12 C17 159.8(3) . .
C17 C12 C13 C14 -1.9(6) . .
P1 C12 C13 C14 177.6(3) . .
C12 C13 C14 C15 0.7(6) . .
C13 C14 C15 C16 0.8(6) . .
C14 C15 C16 C17 -1.0(6) . .
C15 C16 C17 C12 -0.2(6) . .
C13 C12 C17 C16 1.6(5) . .
P1 C12 C17 C16 -177.8(3) . .
C12 P1 C18 C19 51.2(3) . .
C24 P1 C18 C19 173.0(3) . .
C11 P1 C18 C19 -63.7(3) . .
C12 P1 C18 C23 -129.6(3) . .
C24 P1 C18 C23 -7.8(3) . .
C11 P1 C18 C23 115.5(3) . .
C23 C18 C19 C20 -0.5(6) . .
P1 C18 C19 C20 178.7(3) . .
C18 C19 C20 C21 0.2(6) . .
C19 C20 C21 C22 0.1(6) . .
C20 C21 C22 C23 -0.2(6) . .
C21 C22 C23 C18 -0.1(6) . .
C19 C18 C23 C22 0.4(5) . .
P1 C18 C23 C22 -178.8(3) . .
C12 P1 C24 C25 12.9(4) . .
C18 P1 C24 C25 -107.5(3) . .
C11 P1 C24 C25 131.2(3) . .
C12 P1 C24 C29 -166.8(3) . .
C18 P1 C24 C29 72.8(3) . .
C11 P1 C24 C29 -48.5(3) . .
C29 C24 C25 C26 1.2(6) . .
P1 C24 C25 C26 -178.5(3) . .
C24 C25 C26 C27 -0.1(7) . .
C25 C26 C27 C28 -0.3(7) . .
C26 C27 C28 C29 -0.4(7) . .
C27 C28 C29 C24 1.4(6) . .
C25 C24 C29 C28 -1.8(6) . .
P1 C24 C29 C28 177.9(3) . .
